data_1542990
loop_
_publ_author_name
'Qiao, Zongjun'
'Jiang, Xuefeng'

_publ_section_title
;
 Ligand-Controlled Divergent Cross-Coupling Involving Organosilicon
 Compounds for Thioether and Thioester Synthesis.
;
_journal_issue 7
_journal_name_full 'Organic letters'
_journal_page_first 1550
_journal_page_last 1553
_journal_paper_doi 10.1021/acs.orglett.6b00324
_journal_volume 18
_journal_year 2016
_chemical_formula_sum 'C14 H9 F3 O S'
_chemical_formula_weight 282.27
_chemical_name_systematic
; 
 ? 
;
_space_group_IT_number 14
_symmetry_cell_setting monoclinic
_symmetry_space_group_name_Hall '-P 2ybc'
_symmetry_space_group_name_H-M 'P 1 21/c 1'
_atom_sites_solution_hydrogens geom
_atom_sites_solution_primary direct
_atom_sites_solution_secondary difmap
_audit_creation_method SHELXL-97
_cell_angle_alpha 90.00
_cell_angle_beta 96.143(12)
_cell_angle_gamma 90.00
_cell_formula_units_Z 4
_cell_length_a 5.701(2)
_cell_length_b 14.172(5)
_cell_length_c 16.101(6)
_cell_measurement_reflns_used 1355
_cell_measurement_temperature 296(2)
_cell_measurement_theta_max 20.00
_cell_measurement_theta_min 2.54
_cell_volume 1293.4(8)
_computing_structure_refinement 'SHELXL-97 (Sheldrick, 2008)'
_computing_structure_solution 'SHELXS-97 (Sheldrick, 2008)'
_diffrn_ambient_temperature 296(2)
_diffrn_measured_fraction_theta_full 0.994
_diffrn_measured_fraction_theta_max 0.994
_diffrn_measurement_device_type 'Bruker Smart Apex II CCD'
_diffrn_radiation_monochromator graphite
_diffrn_radiation_source 'fine-focus sealed tube'
_diffrn_radiation_type MoK\a
_diffrn_radiation_wavelength 0.71073
_diffrn_reflns_av_R_equivalents 0.1162
_diffrn_reflns_av_sigmaI/netI 0.0844
_diffrn_reflns_limit_h_max 6
_diffrn_reflns_limit_h_min -6
_diffrn_reflns_limit_k_max 16
_diffrn_reflns_limit_k_min -15
_diffrn_reflns_limit_l_max 19
_diffrn_reflns_limit_l_min -19
_diffrn_reflns_number 14285
_diffrn_reflns_theta_full 25.01
_diffrn_reflns_theta_max 25.01
_diffrn_reflns_theta_min 1.92
_exptl_absorpt_coefficient_mu 0.274
_exptl_absorpt_correction_T_max 0.9322
_exptl_absorpt_correction_T_min 0.8798
_exptl_absorpt_correction_type multi-scan
_exptl_absorpt_process_details sadabs
_exptl_crystal_colour colorless
_exptl_crystal_density_diffrn 1.450
_exptl_crystal_density_method 'not measured'
_exptl_crystal_description block
_exptl_crystal_F_000 576
_exptl_crystal_size_max 0.48
_exptl_crystal_size_mid 0.42
_exptl_crystal_size_min 0.26
_refine_diff_density_max 0.517
_refine_diff_density_min -0.287
_refine_diff_density_rms 0.055
_refine_ls_extinction_method none
_refine_ls_goodness_of_fit_ref 1.024
_refine_ls_hydrogen_treatment constr
_refine_ls_matrix_type full
_refine_ls_number_parameters 172
_refine_ls_number_reflns 2267
_refine_ls_number_restraints 0
_refine_ls_restrained_S_all 1.024
_refine_ls_R_factor_all 0.1833
_refine_ls_R_factor_gt 0.0851
_refine_ls_shift/su_max 0.000
_refine_ls_shift/su_mean 0.000
_refine_ls_structure_factor_coef Fsqd
_refine_ls_weighting_details 'calc w=1/[\s^2^(Fo^2^)+(0.1056P)^2^+1.8261P] where P=(Fo^2^+2Fc^2^)/3'
_refine_ls_weighting_scheme calc
_refine_ls_wR_factor_gt 0.2112
_refine_ls_wR_factor_ref 0.2840
_reflns_number_gt 968
_reflns_number_total 2267
_reflns_threshold_expression >2sigma(I)
_cod_data_source_file ol6b00324_si_002.cif
_cod_data_source_block z
_cod_depositor_comments
;
The following automatic conversions were performed:

'_symmetry_cell_setting' value 'Monoclinic' changed to 'monoclinic'
according to
/usr/data/users/saulius/crontab/automatic-downloads/current/ACS/lib/dictionaries/cif_core.dic
dictionary named 'cif_core.dic' version 2.4.2 from 2011-04-26.

Automatic conversion script
Id: cif_fix_values 4268 2015-11-12 08:31:59Z antanas 
;
_cod_original_sg_symbol_H-M P2(1)/c
_cod_database_code 1542990

loop_
_symmetry_equiv_pos_as_xyz
'x, y, z'
'-x, y+1/2, -z+1/2'
'-x, -y, -z'
'x, -y-1/2, z-1/2'

loop_
_atom_site_label
_atom_site_type_symbol
_atom_site_fract_x
_atom_site_fract_y
_atom_site_fract_z
_atom_site_U_iso_or_equiv
_atom_site_adp_type
_atom_site_occupancy
_atom_site_symmetry_multiplicity
_atom_site_calc_flag
_atom_site_refinement_flags
S1 S 0.3899(4) 0.96350(13) 0.09163(13) 0.0995(9) Uani 1 1 d .
O1 O 0.0441(9) 0.9842(3) 0.1849(4) 0.1081(18) Uani 1 1 d .
C1 C 0.2568(12) 0.7609(5) 0.1151(4) 0.0816(19) Uani 1 1 d .
H1A H 0.3860 0.7818 0.0895 0.098 Uiso 1 1 calc R
C2 C 0.2100(14) 0.6658(5) 0.1180(5) 0.091(2) Uani 1 1 d .
H2A H 0.3071 0.6226 0.0948 0.110 Uiso 1 1 calc R
C3 C 0.0189(14) 0.6352(5) 0.1556(5) 0.092(2) Uani 1 1 d .
H3A H -0.0131 0.5709 0.1575 0.111 Uiso 1 1 calc R
C4 C -0.1243(13) 0.6972(5) 0.1900(5) 0.094(2) Uani 1 1 d .
H4A H -0.2527 0.6754 0.2155 0.112 Uiso 1 1 calc R
C5 C -0.0787(12) 0.7925(5) 0.1868(4) 0.085(2) Uani 1 1 d .
H5A H -0.1775 0.8353 0.2096 0.102 Uiso 1 1 calc R
C6 C 0.1168(10) 0.8249(4) 0.1491(4) 0.0675(16) Uani 1 1 d .
C7 C 0.1567(11) 0.9290(5) 0.1490(4) 0.0716(17) Uani 1 1 d .
C8 C 0.3882(12) 1.0863(4) 0.1014(4) 0.0714(17) Uani 1 1 d .
C9 C 0.2056(12) 1.1409(5) 0.0653(4) 0.089(2) Uani 1 1 d .
H9A H 0.0718 1.1119 0.0386 0.106 Uiso 1 1 calc R
C10 C 0.2185(13) 1.2375(5) 0.0680(4) 0.091(2) Uani 1 1 d .
H10A H 0.0930 1.2736 0.0440 0.110 Uiso 1 1 calc R
C11 C 0.4165(13) 1.2808(5) 0.1063(4) 0.0761(18) Uani 1 1 d .
C12 C 0.5978(12) 1.2264(5) 0.1440(4) 0.085(2) Uani 1 1 d .
H12A H 0.7319 1.2552 0.1706 0.102 Uiso 1 1 calc R
C13 C 0.5812(13) 1.1299(5) 0.1425(4) 0.084(2) Uani 1 1 d .
H13A H 0.7021 1.0937 0.1696 0.101 Uiso 1 1 calc R
C14 C 0.433(2) 1.3827(6) 0.1084(7) 0.113(3) Uani 1 1 d .
F1 F 0.2922(19) 1.4255(4) 0.0579(7) 0.271(6) Uani 1 1 d .
F2 F 0.6295(19) 1.4171(4) 0.0898(7) 0.258(5) Uani 1 1 d .
F3 F 0.421(2) 1.4217(4) 0.1757(5) 0.234(5) Uani 1 1 d .

loop_
_atom_site_aniso_label
_atom_site_aniso_U_11
_atom_site_aniso_U_22
_atom_site_aniso_U_33
_atom_site_aniso_U_23
_atom_site_aniso_U_13
_atom_site_aniso_U_12
S1 0.1108(16) 0.0621(12) 0.1345(18) -0.0069(10) 0.0546(13) 0.0006(10)
O1 0.103(4) 0.065(3) 0.165(5) -0.013(3) 0.055(4) 0.015(3)
C1 0.077(4) 0.063(5) 0.106(5) 0.002(4) 0.017(4) 0.011(4)
C2 0.097(6) 0.063(5) 0.115(6) 0.000(4) 0.016(5) 0.013(4)
C3 0.093(5) 0.064(5) 0.118(6) 0.011(4) 0.001(5) -0.003(4)
C4 0.077(5) 0.076(6) 0.129(6) 0.013(4) 0.015(4) -0.005(4)
C5 0.082(5) 0.073(5) 0.102(5) 0.006(4) 0.012(4) 0.009(4)
C6 0.061(4) 0.061(4) 0.081(4) 0.004(3) 0.011(3) 0.006(3)
C7 0.064(4) 0.064(4) 0.085(4) 0.003(3) 0.001(3) 0.003(3)
C8 0.077(4) 0.060(4) 0.079(4) -0.003(3) 0.017(4) 0.000(4)
C9 0.081(5) 0.072(5) 0.110(6) 0.009(4) -0.004(4) -0.013(4)
C10 0.086(5) 0.073(5) 0.110(6) 0.020(4) -0.009(4) 0.010(4)
C11 0.094(5) 0.052(4) 0.082(5) -0.006(3) 0.012(4) -0.006(4)
C12 0.066(4) 0.085(6) 0.102(5) -0.013(4) 0.000(4) -0.004(4)
C13 0.079(5) 0.067(5) 0.103(5) -0.003(4) -0.003(4) 0.017(4)
C14 0.138(8) 0.063(6) 0.140(8) -0.004(6) 0.032(7) 0.007(6)
F1 0.330(12) 0.069(4) 0.370(12) 0.026(5) -0.171(11) -0.003(5)
F2 0.285(10) 0.093(5) 0.426(14) -0.005(6) 0.172(11) -0.055(6)
F3 0.478(15) 0.069(4) 0.171(6) -0.016(4) 0.107(8) -0.030(6)

loop_
_atom_type_symbol
_atom_type_description
_atom_type_scat_dispersion_real
_atom_type_scat_dispersion_imag
_atom_type_scat_source
C C 0.0033 0.0016 'International Tables Vol C Tables 4.2.6.8 and 6.1.1.4'
H H 0.0000 0.0000 'International Tables Vol C Tables 4.2.6.8 and 6.1.1.4'
O O 0.0106 0.0060 'International Tables Vol C Tables 4.2.6.8 and 6.1.1.4'
F F 0.0171 0.0103 'International Tables Vol C Tables 4.2.6.8 and 6.1.1.4'
S S 0.1246 0.1234 'International Tables Vol C Tables 4.2.6.8 and 6.1.1.4'

loop_
_geom_angle_atom_site_label_1
_geom_angle_atom_site_label_2
_geom_angle_atom_site_label_3
_geom_angle
C8 S1 C7 102.5(3)
C6 C1 C2 121.0(7)
C6 C1 H1A 119.5
C2 C1 H1A 119.5
C3 C2 C1 119.4(7)
C3 C2 H2A 120.3
C1 C2 H2A 120.3
C4 C3 C2 121.1(7)
C4 C3 H3A 119.4
C2 C3 H3A 119.4
C3 C4 C5 119.7(7)
C3 C4 H4A 120.2
C5 C4 H4A 120.2
C4 C5 C6 119.9(6)
C4 C5 H5A 120.0
C6 C5 H5A 120.0
C1 C6 C5 118.9(6)
C1 C6 C7 124.2(6)
C5 C6 C7 116.9(6)
O1 C7 C6 123.7(6)
O1 C7 S1 122.9(5)
C6 C7 S1 113.4(5)
C13 C8 C9 118.9(6)
C13 C8 S1 118.7(5)
C9 C8 S1 122.2(5)
C10 C9 C8 120.8(7)
C10 C9 H9A 119.6
C8 C9 H9A 119.6
C9 C10 C11 120.0(6)
C9 C10 H10A 120.0
C11 C10 H10A 120.0
C10 C11 C12 119.3(6)
C10 C11 C14 120.3(8)
C12 C11 C14 120.3(8)
C13 C12 C11 120.2(6)
C13 C12 H12A 119.9
C11 C12 H12A 119.9
C8 C13 C12 120.6(6)
C8 C13 H13A 119.7
C12 C13 H13A 119.7
F3 C14 F1 105.4(10)
F3 C14 F2 99.7(10)
F1 C14 F2 100.4(10)
F3 C14 C11 117.5(9)
F1 C14 C11 116.0(10)
F2 C14 C11 115.3(9)

loop_
_geom_bond_atom_site_label_1
_geom_bond_atom_site_label_2
_geom_bond_distance
S1 C8 1.747(7)
S1 C7 1.767(7)
O1 C7 1.200(7)
C1 C6 1.361(8)
C1 C2 1.377(9)
C1 H1A 0.9300
C2 C3 1.371(10)
C2 H2A 0.9300
C3 C4 1.357(9)
C3 H3A 0.9300
C4 C5 1.378(8)
C4 H4A 0.9300
C5 C6 1.402(8)
C5 H5A 0.9300
C6 C7 1.493(9)
C8 C13 1.369(9)
C8 C9 1.375(9)
C9 C10 1.372(9)
C9 H9A 0.9300
C10 C11 1.372(9)
C10 H10A 0.9300
C11 C12 1.378(9)
C11 C14 1.447(10)
C12 C13 1.372(9)
C12 H12A 0.9300
C13 H13A 0.9300
C14 F3 1.225(10)
C14 F1 1.237(10)
C14 F2 1.287(11)

loop_
_geom_torsion_atom_site_label_1
_geom_torsion_atom_site_label_2
_geom_torsion_atom_site_label_3
_geom_torsion_atom_site_label_4
_geom_torsion
C6 C1 C2 C3 0.2(11)
C1 C2 C3 C4 -0.1(11)
C2 C3 C4 C5 0.4(12)
C3 C4 C5 C6 -0.8(11)
C2 C1 C6 C5 -0.6(10)
C2 C1 C6 C7 179.5(6)
C4 C5 C6 C1 0.9(10)
C4 C5 C6 C7 -179.2(6)
C1 C6 C7 O1 -173.7(7)
C5 C6 C7 O1 6.4(9)
C1 C6 C7 S1 5.5(8)
C5 C6 C7 S1 -174.4(5)
C8 S1 C7 O1 -1.9(7)
C8 S1 C7 C6 178.8(5)
C7 S1 C8 C13 116.3(6)
C7 S1 C8 C9 -67.5(6)
C13 C8 C9 C10 1.9(10)
S1 C8 C9 C10 -174.4(6)
C8 C9 C10 C11 0.8(11)
C9 C10 C11 C12 -2.1(11)
C9 C10 C11 C14 179.1(8)
C10 C11 C12 C13 0.7(11)
C14 C11 C12 C13 179.5(7)
C9 C8 C13 C12 -3.3(10)
S1 C8 C13 C12 173.1(5)
C11 C12 C13 C8 2.0(11)
C10 C11 C14 F3 108.6(12)
C12 C11 C14 F3 -70.2(13)
C10 C11 C14 F1 -17.3(15)
C12 C11 C14 F1 163.9(10)
C10 C11 C14 F2 -134.3(11)
C12 C11 C14 F2 46.9(14)
